data_7214189
loop_
_publ_author_name
'Zheng, Sheng-Run'
'Chen, Rui-Ling'
'Liu, Zi-Meng'
'Wen, Xi-Ling'
'Xie, Tao'
'Fan, Jun'
'Zhang, Wei-Guang'

_publ_section_title
;
 Construction of terpyridine--Ln(iii) coordination polymers: structural
 diversity, visible and NIR luminescence properties and response to
 nerve-agent mimics
;
_journal_issue 14
_journal_name_full CrystEngComm
_journal_page_first 2898
_journal_paper_doi 10.1039/c3ce42091d
_journal_volume 16
_journal_year 2014
_chemical_formula_sum 'C25 H19 Dy N3 O10 S2'
_chemical_formula_weight 748.05
_chemical_name_systematic
; 
 ? 
;
_space_group_IT_number 2
_symmetry_cell_setting triclinic
_symmetry_space_group_name_Hall '-P 1'
_symmetry_space_group_name_H-M 'P -1'
_atom_sites_solution_hydrogens geom
_atom_sites_solution_primary direct
_atom_sites_solution_secondary difmap
_audit_creation_method SHELXL-97
_cell_angle_alpha 109.647(4)
_cell_angle_beta 103.175(4)
_cell_angle_gamma 109.375(3)
_cell_formula_units_Z 2
_cell_length_a 10.744(3)
_cell_length_b 11.964(3)
_cell_length_c 12.004(6)
_cell_measurement_reflns_used 2249
_cell_measurement_temperature 293(2)
_cell_measurement_theta_max 25.24
_cell_measurement_theta_min 2.30
_cell_volume 1266.9(8)
_computing_cell_refinement 'Bruker SAINT'
_computing_data_collection 'Bruker APEX2'
_computing_data_reduction 'Bruker SAINT'
_computing_molecular_graphics 'Bruker SHELXTL'
_computing_publication_material 'Bruker SHELXTL'
_computing_structure_refinement 'SHELXL-97 (Sheldrick, 2008)'
_computing_structure_solution 'SHELXS-97 (Sheldrick, 2008)'
_diffrn_ambient_temperature 293(2)
_diffrn_measured_fraction_theta_full 0.981
_diffrn_measured_fraction_theta_max 0.981
_diffrn_measurement_device_type 'Bruker APEX-II CCD'
_diffrn_measurement_method '\f and \w scans'
_diffrn_radiation_monochromator graphite
_diffrn_radiation_source 'fine-focus sealed tube'
_diffrn_radiation_type MoK\a
_diffrn_radiation_wavelength 0.71073
_diffrn_reflns_av_R_equivalents 0.0293
_diffrn_reflns_av_sigmaI/netI 0.0589
_diffrn_reflns_limit_h_max 12
_diffrn_reflns_limit_h_min -12
_diffrn_reflns_limit_k_max 12
_diffrn_reflns_limit_k_min -14
_diffrn_reflns_limit_l_max 14
_diffrn_reflns_limit_l_min -11
_diffrn_reflns_number 6367
_diffrn_reflns_theta_full 25.00
_diffrn_reflns_theta_max 25.00
_diffrn_reflns_theta_min 1.95
_exptl_absorpt_coefficient_mu 3.181
_exptl_absorpt_correction_T_max 0.6826
_exptl_absorpt_correction_T_min 0.5687
_exptl_absorpt_correction_type multi-scan
_exptl_crystal_colour colorless
_exptl_crystal_density_diffrn 1.961
_exptl_crystal_density_method 'not measured'
_exptl_crystal_description block
_exptl_crystal_F_000 736
_exptl_crystal_size_max 0.20
_exptl_crystal_size_mid 0.17
_exptl_crystal_size_min 0.13
_refine_diff_density_max 2.987
_refine_diff_density_min -1.748
_refine_diff_density_rms 0.186
_refine_ls_extinction_method none
_refine_ls_goodness_of_fit_ref 1.009
_refine_ls_hydrogen_treatment constr
_refine_ls_matrix_type full
_refine_ls_number_parameters 370
_refine_ls_number_reflns 4381
_refine_ls_number_restraints 0
_refine_ls_restrained_S_all 1.009
_refine_ls_R_factor_all 0.0552
_refine_ls_R_factor_gt 0.0459
_refine_ls_shift/su_max 0.000
_refine_ls_shift/su_mean 0.000
_refine_ls_structure_factor_coef Fsqd
_refine_ls_weighting_details 'calc w=1/[\s^2^(Fo^2^)+(0.0790P)^2^+0.9293P] where P=(Fo^2^+2Fc^2^)/3'
_refine_ls_weighting_scheme calc
_refine_ls_wR_factor_gt 0.1136
_refine_ls_wR_factor_ref 0.1222
_reflns_number_gt 3745
_reflns_number_total 4381
_reflns_threshold_expression >2sigma(I)
_cod_data_source_file c3ce42091d.txt
_cod_data_source_block 19
_cod_depositor_comments
;
The following automatic conversions were performed:

'_symmetry_cell_setting' value 'Triclinic' changed to 'triclinic'
according to
/usr/data/users/saulius/crontab/automatic-downloads/current/RSC/lib/dictionaries/cif_core.dic
dictionary named 'cif_core.dic' version 2.4.2 from 2011-04-26.

Automatic conversion script
Id: cif_fix_values 2281 2013-09-26 08:29:07Z andrius 
;
_cod_original_sg_symbol_H-M 'P-1   '
_cod_database_code 7214189

loop_
_symmetry_equiv_pos_as_xyz
'x, y, z'
'-x, -y, -z'

loop_
_atom_site_label
_atom_site_type_symbol
_atom_site_fract_x
_atom_site_fract_y
_atom_site_fract_z
_atom_site_U_iso_or_equiv
_atom_site_adp_type
_atom_site_occupancy
_atom_site_symmetry_multiplicity
_atom_site_calc_flag
_atom_site_refinement_flags
Dy1 Dy 0.03310(3) 0.46520(3) 0.18194(3) 0.02191(14) Uani 1 1 d .
S1 S 0.1954(2) 0.26722(19) 0.2514(2) 0.0354(5) Uani 1 1 d .
S2 S 0.1577(2) -0.21778(17) 0.14336(18) 0.0281(4) Uani 1 1 d .
O1 O 0.2099(8) 0.2215(6) 0.1303(6) 0.0559(18) Uani 1 1 d .
O2 O 0.0927(6) 0.3239(5) 0.2509(5) 0.0336(12) Uani 1 1 d .
O3 O 0.3277(6) 0.3525(6) 0.3617(7) 0.0562(18) Uani 1 1 d .
O4 O 0.3104(6) -0.1488(6) 0.1965(6) 0.0496(16) Uani 1 1 d .
O5 O 0.1005(6) -0.3230(5) 0.1783(5) 0.0365(13) Uani 1 1 d .
O6 O 0.0971(6) -0.2618(5) 0.0059(5) 0.0349(13) Uani 1 1 d .
O7 O -0.1848(6) 0.5339(5) -0.0789(5) 0.0344(12) Uani 1 1 d .
O8 O -0.1658(6) 0.4774(6) 0.0799(6) 0.0405(14) Uani 1 1 d .
N1 N 0.1731(7) 0.6455(6) 0.7607(6) 0.0300(14) Uani 1 1 d .
N2 N -0.0274(6) 0.3995(6) 0.6108(6) 0.0263(13) Uani 1 1 d .
N3 N -0.2740(7) 0.3665(6) 0.6367(6) 0.0294(14) Uani 1 1 d .
C1 C 0.2672(9) 0.7741(8) 0.8317(8) 0.039(2) Uani 1 1 d .
H1A H 0.2421 0.8297 0.8874 0.047 Uiso 1 1 calc R
C2 C 0.3988(10) 0.8271(9) 0.8255(9) 0.046(2) Uani 1 1 d .
H2A H 0.4610 0.9167 0.8758 0.055 Uiso 1 1 calc R
C3 C 0.4370(9) 0.7457(8) 0.7440(8) 0.042(2) Uani 1 1 d .
H3A H 0.5269 0.7785 0.7408 0.050 Uiso 1 1 calc R
C4 C 0.3404(9) 0.6145(9) 0.6668(8) 0.039(2) Uani 1 1 d .
H4A H 0.3629 0.5586 0.6085 0.047 Uiso 1 1 calc R
C5 C 0.2095(8) 0.5672(7) 0.6772(7) 0.0269(16) Uani 1 1 d .
C6 C 0.0971(8) 0.4251(8) 0.5926(7) 0.0311(17) Uani 1 1 d .
C7 C 0.1220(9) 0.3326(8) 0.5102(7) 0.0317(17) Uani 1 1 d .
H7A H 0.2123 0.3527 0.5075 0.038 Uiso 1 1 calc R
C8 C 0.0089(9) 0.2069(7) 0.4299(7) 0.0333(18) Uani 1 1 d .
C9 C -0.1231(9) 0.1814(8) 0.4390(7) 0.0344(18) Uani 1 1 d .
H9A H -0.2012 0.0997 0.3841 0.041 Uiso 1 1 calc R
C10 C -0.1385(9) 0.2791(7) 0.5310(7) 0.0311(17) Uani 1 1 d .
C11 C -0.2760(8) 0.2598(7) 0.5457(7) 0.0306(17) Uani 1 1 d .
C12 C -0.4011(9) 0.1437(8) 0.4679(8) 0.041(2) Uani 1 1 d .
H12A H -0.3993 0.0714 0.4081 0.049 Uiso 1 1 calc R
C13 C -0.5281(10) 0.1360(9) 0.4796(9) 0.049(2) Uani 1 1 d .
H13A H -0.6131 0.0592 0.4276 0.058 Uiso 1 1 calc R
C14 C -0.5257(9) 0.2446(9) 0.5699(9) 0.047(2) Uani 1 1 d .
H14A H -0.6099 0.2424 0.5792 0.056 Uiso 1 1 calc R
C15 C -0.3984(9) 0.3569(8) 0.6467(8) 0.0389(19) Uani 1 1 d .
H15A H -0.3989 0.4290 0.7081 0.047 Uiso 1 1 calc R
C16 C 0.0350(9) 0.1028(7) 0.3426(7) 0.0313(17) Uani 1 1 d .
C17 C 0.1172(8) 0.1196(7) 0.2695(7) 0.0291(17) Uani 1 1 d .
C18 C 0.1478(8) 0.0186(7) 0.2054(8) 0.0327(17) Uani 1 1 d .
H18A H 0.2026 0.0307 0.1568 0.039 Uiso 1 1 calc R
C19 C 0.0974(8) -0.1011(7) 0.2129(7) 0.0275(16) Uani 1 1 d .
C20 C 0.0094(10) -0.1223(8) 0.2771(8) 0.041(2) Uani 1 1 d .
H20A H -0.0280 -0.2037 0.2787 0.049 Uiso 1 1 calc R
C21 C -0.0245(10) -0.0238(8) 0.3397(8) 0.042(2) Uani 1 1 d .
H21A H -0.0873 -0.0405 0.3806 0.050 Uiso 1 1 calc R
C22 C -0.2285(8) 0.5064(7) 0.0009(7) 0.0262(16) Uani 1 1 d .
C23 C -0.3698(8) 0.5035(7) 0.0001(7) 0.0259(15) Uani 1 1 d .
C24 C -0.4235(8) 0.5722(8) -0.0508(8) 0.0362(19) Uani 1 1 d .
H24A H -0.3723 0.6216 -0.0847 0.043 Uiso 1 1 calc R
O1W O 0.4017(9) 0.1195(8) 0.7782(9) 0.101(3) Uani 1 1 d .
H1WA H 0.4135 0.1990 0.8164 0.152 Uiso 1 1 d R
H1WB H 0.4852 0.1237 0.7903 0.152 Uiso 1 1 d R
O2W O 0.2651(14) 0.0620(11) 0.9418(12) 0.144(5) Uani 1 1 d .
H2WA H 0.1837 0.0099 0.8851 0.216 Uiso 1 1 d R
H2WB H 0.2603 0.1256 0.9967 0.216 Uiso 1 1 d R
C25 C -0.4449(8) 0.4320(8) 0.0519(8) 0.0360(19) Uani 1 1 d .
H25A H -0.4078 0.3864 0.0877 0.043 Uiso 1 1 calc R

loop_
_atom_site_aniso_label
_atom_site_aniso_U_11
_atom_site_aniso_U_22
_atom_site_aniso_U_33
_atom_site_aniso_U_23
_atom_site_aniso_U_13
_atom_site_aniso_U_12
Dy1 0.0252(2) 0.0199(2) 0.0297(2) 0.01416(15) 0.01404(15) 0.01474(15)
S1 0.0442(12) 0.0273(10) 0.0565(13) 0.0273(10) 0.0293(11) 0.0247(9)
S2 0.0350(10) 0.0199(9) 0.0335(10) 0.0117(8) 0.0130(8) 0.0171(8)
O1 0.092(5) 0.049(4) 0.077(5) 0.047(4) 0.065(4) 0.047(4)
O2 0.043(3) 0.032(3) 0.048(3) 0.026(3) 0.024(3) 0.028(3)
O3 0.038(4) 0.042(4) 0.095(5) 0.036(4) 0.024(4) 0.020(3)
O4 0.037(3) 0.043(4) 0.063(4) 0.015(3) 0.015(3) 0.023(3)
O5 0.058(4) 0.023(3) 0.042(3) 0.021(2) 0.021(3) 0.024(3)
O6 0.045(3) 0.029(3) 0.033(3) 0.012(2) 0.018(3) 0.018(3)
O7 0.037(3) 0.036(3) 0.048(3) 0.026(3) 0.028(3) 0.023(3)
O8 0.032(3) 0.053(4) 0.066(4) 0.044(3) 0.025(3) 0.029(3)
N1 0.037(4) 0.026(3) 0.032(3) 0.015(3) 0.017(3) 0.016(3)
N2 0.036(4) 0.022(3) 0.032(3) 0.016(3) 0.018(3) 0.018(3)
N3 0.033(4) 0.028(3) 0.031(3) 0.014(3) 0.014(3) 0.016(3)
C1 0.046(5) 0.027(4) 0.051(5) 0.018(4) 0.025(4) 0.019(4)
C2 0.043(5) 0.033(5) 0.054(6) 0.017(4) 0.020(4) 0.012(4)
C3 0.033(4) 0.046(5) 0.049(5) 0.026(4) 0.019(4) 0.013(4)
C4 0.041(5) 0.043(5) 0.052(5) 0.030(4) 0.029(4) 0.022(4)
C5 0.036(4) 0.027(4) 0.033(4) 0.022(3) 0.022(3) 0.018(3)
C6 0.029(4) 0.035(4) 0.038(4) 0.027(4) 0.011(3) 0.015(3)
C7 0.038(4) 0.035(4) 0.042(5) 0.024(4) 0.025(4) 0.024(4)
C8 0.048(5) 0.026(4) 0.035(4) 0.014(3) 0.020(4) 0.024(4)
C9 0.048(5) 0.028(4) 0.034(4) 0.013(4) 0.018(4) 0.024(4)
C10 0.045(5) 0.021(4) 0.037(4) 0.017(3) 0.020(4) 0.018(3)
C11 0.035(4) 0.033(4) 0.037(4) 0.021(4) 0.019(4) 0.021(4)
C12 0.046(5) 0.027(4) 0.046(5) 0.014(4) 0.021(4) 0.013(4)
C13 0.044(5) 0.041(5) 0.047(5) 0.017(4) 0.014(4) 0.009(4)
C14 0.030(5) 0.053(6) 0.054(6) 0.022(5) 0.013(4) 0.018(4)
C15 0.038(5) 0.041(5) 0.043(5) 0.019(4) 0.016(4) 0.023(4)
C16 0.045(5) 0.023(4) 0.038(4) 0.016(3) 0.023(4) 0.021(4)
C17 0.038(4) 0.019(4) 0.036(4) 0.014(3) 0.014(4) 0.017(3)
C18 0.038(4) 0.027(4) 0.042(5) 0.016(4) 0.020(4) 0.021(3)
C19 0.036(4) 0.023(4) 0.028(4) 0.010(3) 0.012(3) 0.020(3)
C20 0.065(6) 0.034(5) 0.052(5) 0.031(4) 0.040(5) 0.030(4)
C21 0.056(5) 0.039(5) 0.050(5) 0.024(4) 0.038(5) 0.028(4)
C22 0.026(4) 0.021(4) 0.035(4) 0.012(3) 0.014(3) 0.013(3)
C23 0.028(4) 0.030(4) 0.031(4) 0.017(3) 0.015(3) 0.020(3)
C24 0.031(4) 0.043(5) 0.060(5) 0.037(4) 0.029(4) 0.022(4)
O1W 0.083(6) 0.073(6) 0.120(8) 0.016(6) 0.045(6) 0.029(5)
O2W 0.151(11) 0.104(9) 0.153(11) 0.028(8) 0.052(9) 0.065(8)
C25 0.040(5) 0.046(5) 0.059(5) 0.042(4) 0.033(4) 0.032(4)

loop_
_atom_type_symbol
_atom_type_description
_atom_type_scat_dispersion_real
_atom_type_scat_dispersion_imag
_atom_type_scat_source
C C 0.0033 0.0016 'International Tables Vol C Tables 4.2.6.8 and 6.1.1.4'
Dy Dy -0.1892 4.4098 'International Tables Vol C Tables 4.2.6.8 and 6.1.1.4'
N N 0.0061 0.0033 'International Tables Vol C Tables 4.2.6.8 and 6.1.1.4'
O O 0.0106 0.0060 'International Tables Vol C Tables 4.2.6.8 and 6.1.1.4'
S S 0.1246 0.1234 'International Tables Vol C Tables 4.2.6.8 and 6.1.1.4'
H H 0.0000 0.0000 'International Tables Vol C Tables 4.2.6.8 and 6.1.1.4'

loop_
_geom_angle_atom_site_label_1
_geom_angle_atom_site_label_2
_geom_angle_atom_site_label_3
_geom_angle
_geom_angle_site_symmetry_1
_geom_angle_site_symmetry_3
O7 Dy1 O8 114.3(2) 2_565 .
O7 Dy1 O2 89.11(18) 2_565 .
O8 Dy1 O2 139.26(19) . .
O7 Dy1 O6 76.53(19) 2_565 2
O8 Dy1 O6 75.4(2) . 2
O2 Dy1 O6 78.68(19) . 2
O7 Dy1 O5 77.68(19) 2_565 1_565
O8 Dy1 O5 70.3(2) . 1_565
O2 Dy1 O5 150.2(2) . 1_565
O6 Dy1 O5 122.70(19) 2 1_565
O7 Dy1 N2 139.8(2) 2_565 2_566
O8 Dy1 N2 87.9(2) . 2_566
O2 Dy1 N2 94.77(19) . 2_566
O6 Dy1 N2 143.40(19) 2 2_566
O5 Dy1 N2 79.46(18) 1_565 2_566
O7 Dy1 N1 154.2(2) 2_565 2_566
O8 Dy1 N1 69.9(2) . 2_566
O2 Dy1 N1 75.22(19) . 2_566
O6 Dy1 N1 80.37(19) 2 2_566
O5 Dy1 N1 125.29(19) 1_565 2_566
N2 Dy1 N1 63.24(19) 2_566 2_566
O7 Dy1 N3 78.0(2) 2_565 2_566
O8 Dy1 N3 134.6(2) . 2_566
O2 Dy1 N3 80.8(2) . 2_566
O6 Dy1 N3 147.3(2) 2 2_566
O5 Dy1 N3 70.4(2) 1_565 2_566
N2 Dy1 N3 63.34(19) 2_566 2_566
N1 Dy1 N3 118.3(2) 2_566 2_566
O1 S1 O3 115.4(4) . .
O1 S1 O2 112.3(4) . .
O3 S1 O2 112.0(4) . .
O1 S1 C17 104.6(4) . .
O3 S1 C17 105.6(4) . .
O2 S1 C17 106.0(3) . .
O4 S2 O5 113.9(4) . .
O4 S2 O6 112.8(4) . .
O5 S2 O6 112.3(3) . .
O4 S2 C19 106.3(4) . .
O5 S2 C19 104.9(3) . .
O6 S2 C19 105.8(3) . .
S1 O2 Dy1 139.6(3) . .
S2 O5 Dy1 160.1(3) . 1_545
S2 O6 Dy1 137.4(3) . 2
C22 O7 Dy1 148.3(5) . 2_565
C22 O8 Dy1 149.9(5) . .
C1 N1 C5 117.7(7) . .
C1 N1 Dy1 122.1(5) . 2_566
C5 N1 Dy1 118.2(5) . 2_566
C10 N2 C6 117.4(6) . .
C10 N2 Dy1 119.1(5) . 2_566
C6 N2 Dy1 120.9(5) . 2_566
C15 N3 C11 117.6(7) . .
C15 N3 Dy1 122.6(5) . 2_566
C11 N3 Dy1 116.7(5) . 2_566
N1 C1 C2 123.0(8) . .
N1 C1 H1A 118.5 . .
C2 C1 H1A 118.5 . .
C3 C2 C1 118.9(8) . .
C3 C2 H2A 120.5 . .
C1 C2 H2A 120.5 . .
C2 C3 C4 119.2(8) . .
C2 C3 H3A 120.4 . .
C4 C3 H3A 120.4 . .
C3 C4 C5 119.1(8) . .
C3 C4 H4A 120.5 . .
C5 C4 H4A 120.5 . .
N1 C5 C4 122.1(7) . .
N1 C5 C6 116.2(6) . .
C4 C5 C6 121.7(7) . .
N2 C6 C7 124.0(7) . .
N2 C6 C5 113.2(7) . .
C7 C6 C5 122.8(7) . .
C6 C7 C8 118.5(7) . .
C6 C7 H7A 120.7 . .
C8 C7 H7A 120.7 . .
C9 C8 C7 118.4(7) . .
C9 C8 C16 122.1(7) . .
C7 C8 C16 119.4(7) . .
C8 C9 C10 119.8(7) . .
C8 C9 H9A 120.1 . .
C10 C9 H9A 120.1 . .
N2 C10 C9 121.4(7) . .
N2 C10 C11 115.7(6) . .
C9 C10 C11 122.9(7) . .
N3 C11 C12 121.6(7) . .
N3 C11 C10 115.6(7) . .
C12 C11 C10 122.7(7) . .
C13 C12 C11 119.8(8) . .
C13 C12 H12A 120.1 . .
C11 C12 H12A 120.1 . .
C14 C13 C12 118.2(8) . .
C14 C13 H13A 120.9 . .
C12 C13 H13A 120.9 . .
C13 C14 C15 119.9(8) . .
C13 C14 H14A 120.0 . .
C15 C14 H14A 120.0 . .
N3 C15 C14 122.8(8) . .
N3 C15 H15A 118.6 . .
C14 C15 H15A 118.6 . .
C17 C16 C21 117.6(7) . .
C17 C16 C8 126.4(7) . .
C21 C16 C8 115.9(7) . .
C18 C17 C16 120.2(7) . .
C18 C17 S1 114.1(6) . .
C16 C17 S1 125.7(5) . .
C17 C18 C19 120.8(7) . .
C17 C18 H18A 119.6 . .
C19 C18 H18A 119.6 . .
C20 C19 C18 119.8(7) . .
C20 C19 S2 122.3(6) . .
C18 C19 S2 117.9(6) . .
C19 C20 C21 120.3(7) . .
C19 C20 H20A 119.9 . .
C21 C20 H20A 119.9 . .
C20 C21 C16 121.0(7) . .
C20 C21 H21A 119.5 . .
C16 C21 H21A 119.5 . .
O8 C22 O7 125.2(7) . .
O8 C22 C23 116.8(6) . .
O7 C22 C23 118.0(7) . .
C24 C23 C25 119.9(7) . .
C24 C23 C22 120.4(7) . .
C25 C23 C22 119.7(7) . .
C23 C24 C25 119.9(7) . 2_465
C23 C24 H24A 120.0 . .
C25 C24 H24A 120.0 2_465 .
H1WA O1W H1WB 106.6 . .
H2WA O2W H2WB 109.1 . .
C23 C25 C24 120.1(7) . 2_465
C23 C25 H25A 119.9 . .
C24 C25 H25A 119.9 2_465 .

loop_
_geom_bond_atom_site_label_1
_geom_bond_atom_site_label_2
_geom_bond_distance
_geom_bond_site_symmetry_2
Dy1 O7 2.259(5) 2_565
Dy1 O8 2.285(5) .
Dy1 O2 2.318(5) .
Dy1 O6 2.362(5) 2
Dy1 O5 2.413(5) 1_565
Dy1 N2 2.498(6) 2_566
Dy1 N1 2.549(6) 2_566
Dy1 N3 2.553(6) 2_566
S1 O1 1.436(6) .
S1 O3 1.444(7) .
S1 O2 1.474(5) .
S1 C17 1.796(7) .
S2 O4 1.431(6) .
S2 O5 1.448(5) .
S2 O6 1.457(6) .
S2 C19 1.769(7) .
O5 Dy1 2.413(5) 1_545
O6 Dy1 2.362(5) 2
O7 C22 1.249(9) .
O7 Dy1 2.259(5) 2_565
O8 C22 1.249(9) .
N1 C1 1.345(10) .
N1 C5 1.351(9) .
N1 Dy1 2.549(6) 2_566
N2 C10 1.352(10) .
N2 C6 1.355(9) .
N2 Dy1 2.498(6) 2_566
N3 C15 1.340(10) .
N3 C11 1.362(9) .
N3 Dy1 2.553(6) 2_566
C1 C2 1.376(12) .
C1 H1A 0.9300 .
C2 C3 1.371(12) .
C2 H2A 0.9300 .
C3 C4 1.379(12) .
C3 H3A 0.9300 .
C4 C5 1.383(10) .
C4 H4A 0.9300 .
C5 C6 1.515(11) .
C6 C7 1.363(11) .
C7 C8 1.394(11) .
C7 H7A 0.9300 .
C8 C9 1.388(11) .
C8 C16 1.488(10) .
C9 C10 1.398(10) .
C9 H9A 0.9300 .
C10 C11 1.479(11) .
C11 C12 1.387(11) .
C12 C13 1.379(13) .
C12 H12A 0.9300 .
C13 C14 1.371(13) .
C13 H13A 0.9300 .
C14 C15 1.378(12) .
C14 H14A 0.9300 .
C15 H15A 0.9300 .
C16 C17 1.395(10) .
C16 C21 1.420(11) .
C17 C18 1.383(10) .
C18 C19 1.396(10) .
C18 H18A 0.9300 .
C19 C20 1.363(11) .
C20 C21 1.379(11) .
C20 H20A 0.9300 .
C21 H21A 0.9300 .
C22 C23 1.505(10) .
C23 C24 1.369(10) .
C23 C25 1.378(10) .
C24 C25 1.395(10) 2_465
C24 H24A 0.9300 .
O1W H1WA 0.8555 .
O1W H1WB 0.8565 .
O2W H2WA 0.8361 .
O2W H2WB 0.8493 .
C25 C24 1.395(10) 2_465
C25 H25A 0.9300 .

loop_
_geom_torsion_atom_site_label_1
_geom_torsion_atom_site_label_2
_geom_torsion_atom_site_label_3
_geom_torsion_atom_site_label_4
_geom_torsion
_geom_torsion_site_symmetry_1
_geom_torsion_site_symmetry_4
O1 S1 O2 Dy1 -44.2(6) . .
O3 S1 O2 Dy1 87.6(6) . .
C17 S1 O2 Dy1 -157.8(5) . .
O7 Dy1 O2 S1 8.2(5) 2_565 .
O8 Dy1 O2 S1 135.9(5) . .
O6 Dy1 O2 S1 84.6(5) 2 .
O5 Dy1 O2 S1 -54.7(7) 1_565 .
N2 Dy1 O2 S1 -131.8(5) 2_566 .
N1 Dy1 O2 S1 167.5(6) 2_566 .
N3 Dy1 O2 S1 -69.8(5) 2_566 .
O4 S2 O5 Dy1 -75.9(11) . 1_545
O6 S2 O5 Dy1 53.9(12) . 1_545
C19 S2 O5 Dy1 168.3(10) . 1_545
O4 S2 O6 Dy1 114.5(5) . 2
O5 S2 O6 Dy1 -15.8(6) . 2
C19 S2 O6 Dy1 -129.7(5) . 2
O7 Dy1 O8 C22 -20.4(11) 2_565 .
O2 Dy1 O8 C22 -140.2(10) . .
O6 Dy1 O8 C22 -87.9(11) 2 .
O5 Dy1 O8 C22 45.4(11) 1_565 .
N2 Dy1 O8 C22 125.0(11) 2_566 .
N1 Dy1 O8 C22 -172.8(11) 2_566 .
N3 Dy1 O8 C22 76.8(11) 2_566 .
C5 N1 C1 C2 -2.2(12) . .
Dy1 N1 C1 C2 161.4(7) 2_566 .
N1 C1 C2 C3 -0.3(14) . .
C1 C2 C3 C4 2.7(14) . .
C2 C3 C4 C5 -2.5(13) . .
C1 N1 C5 C4 2.3(11) . .
Dy1 N1 C5 C4 -161.9(6) 2_566 .
C1 N1 C5 C6 -176.1(7) . .
Dy1 N1 C5 C6 19.7(8) 2_566 .
C3 C4 C5 N1 0.0(12) . .
C3 C4 C5 C6 178.3(7) . .
C10 N2 C6 C7 -8.3(11) . .
Dy1 N2 C6 C7 153.1(6) 2_566 .
C10 N2 C6 C5 173.7(6) . .
Dy1 N2 C6 C5 -24.9(8) 2_566 .
N1 C5 C6 N2 2.6(9) . .
C4 C5 C6 N2 -175.8(7) . .
N1 C5 C6 C7 -175.4(7) . .
C4 C5 C6 C7 6.2(11) . .
N2 C6 C7 C8 6.7(12) . .
C5 C6 C7 C8 -175.6(7) . .
C6 C7 C8 C9 -0.9(11) . .
C6 C7 C8 C16 -177.7(7) . .
C7 C8 C9 C10 -2.7(12) . .
C16 C8 C9 C10 174.0(7) . .
C6 N2 C10 C9 4.3(11) . .
Dy1 N2 C10 C9 -157.5(6) 2_566 .
C6 N2 C10 C11 -174.2(6) . .
Dy1 N2 C10 C11 24.0(8) 2_566 .
C8 C9 C10 N2 1.0(12) . .
C8 C9 C10 C11 179.4(7) . .
C15 N3 C11 C12 -1.7(11) . .
Dy1 N3 C11 C12 159.1(6) 2_566 .
C15 N3 C11 C10 175.1(7) . .
Dy1 N3 C11 C10 -24.2(8) 2_566 .
N2 C10 C11 N3 0.8(10) . .
C9 C10 C11 N3 -177.7(7) . .
N2 C10 C11 C12 177.5(7) . .
C9 C10 C11 C12 -1.0(12) . .
N3 C11 C12 C13 1.8(13) . .
C10 C11 C12 C13 -174.6(8) . .
C11 C12 C13 C14 -0.6(14) . .
C12 C13 C14 C15 -0.7(14) . .
C11 N3 C15 C14 0.3(12) . .
Dy1 N3 C15 C14 -159.2(7) 2_566 .
C13 C14 C15 N3 0.8(14) . .
C9 C8 C16 C17 140.6(9) . .
C7 C8 C16 C17 -42.8(12) . .
C9 C8 C16 C21 -42.8(11) . .
C7 C8 C16 C21 133.8(8) . .
C21 C16 C17 C18 -5.1(12) . .
C8 C16 C17 C18 171.5(8) . .
C21 C16 C17 S1 176.6(6) . .
C8 C16 C17 S1 -6.9(12) . .
O1 S1 C17 C18 27.2(7) . .
O3 S1 C17 C18 -95.0(7) . .
O2 S1 C17 C18 146.0(6) . .
O1 S1 C17 C16 -154.4(7) . .
O3 S1 C17 C16 83.4(8) . .
O2 S1 C17 C16 -35.5(8) . .
C16 C17 C18 C19 -0.1(12) . .
S1 C17 C18 C19 178.5(6) . .
C17 C18 C19 C20 4.3(12) . .
C17 C18 C19 S2 -173.0(6) . .
O4 S2 C19 C20 -124.2(7) . .
O5 S2 C19 C20 -3.2(8) . .
O6 S2 C19 C20 115.7(7) . .
O4 S2 C19 C18 53.0(7) . .
O5 S2 C19 C18 174.0(6) . .
O6 S2 C19 C18 -67.1(7) . .
C18 C19 C20 C21 -3.1(13) . .
S2 C19 C20 C21 174.1(7) . .
C19 C20 C21 C16 -2.2(14) . .
C17 C16 C21 C20 6.3(13) . .
C8 C16 C21 C20 -170.6(9) . .
Dy1 O8 C22 O7 11.4(16) . .
Dy1 O8 C22 C23 -170.5(7) . .
Dy1 O7 C22 O8 13.6(15) 2_565 .
Dy1 O7 C22 C23 -164.5(6) 2_565 .
O8 C22 C23 C24 159.0(7) . .
O7 C22 C23 C24 -22.8(11) . .
O8 C22 C23 C25 -20.5(11) . .
O7 C22 C23 C25 157.7(7) . .
C25 C23 C24 C25 -1.0(14) . 2_465
C22 C23 C24 C25 179.5(7) . 2_465
C24 C23 C25 C24 1.0(14) . 2_465
C22 C23 C25 C24 -179.5(7) . 2_465
